data_2228895
loop_
_publ_author_name
'Huang, Ping-Hsin'
'Lin, Kai-Ling'
'Wen, Yuh-Sheng'

_publ_section_title
;
 [4-(1-Benzofuran-2-yl)phenyl]diphenylamine
;
_journal_coeditor_code VM2056
_journal_issue 1
_journal_name_full 'Acta Crystallographica Section E'
_journal_page_first o109
_journal_paper_doi 10.1107/S1600536810050439
_journal_volume 67
_journal_year 2011
_chemical_formula_iupac 'C26 H19 N O'
_chemical_formula_moiety 'C26 H19 N O'
_chemical_formula_sum 'C26 H19 N O'
_chemical_formula_weight 361.42
_chemical_name_systematic
;
[4-(1-Benzofuran-2-yl)phenyl]diphenylamine
;
_space_group_IT_number 2
_symmetry_cell_setting triclinic
_symmetry_space_group_name_Hall '-P 1'
_symmetry_space_group_name_H-M 'P -1'
_atom_sites_solution_hydrogens geom
_atom_sites_solution_primary direct
_atom_sites_solution_secondary difmap
_cell_angle_alpha 91.752(3)
_cell_angle_beta 101.606(3)
_cell_angle_gamma 104.400(3)
_cell_formula_units_Z 4
_cell_length_a 10.1804(6)
_cell_length_b 12.0198(7)
_cell_length_c 16.0191(10)
_cell_measurement_reflns_used 2733
_cell_measurement_temperature 100.00(10)
_cell_measurement_theta_max 24.06
_cell_measurement_theta_min 2.27
_cell_volume 1853.1(2)
_computing_cell_refinement 'SAINT (Bruker, 2001)'
_computing_data_collection 'SMART (Bruker, 2001)'
_computing_data_reduction 'SAINT (Bruker, 2001)'
_computing_molecular_graphics 'ORTEP-3 for Windows (Farrugia, 1997)'
_computing_publication_material 'WinGX (Farrugia, 1999)'
_computing_structure_refinement 'SHELXL97 (Sheldrick, 2008)'
_computing_structure_solution 'SHELXS97 (Sheldrick, 2008)'
_diffrn_ambient_temperature 100.00(10)
_diffrn_measured_fraction_theta_full 0.994
_diffrn_measured_fraction_theta_max 0.994
_diffrn_measurement_device_type 'Bruker SMART CCD area-detector'
_diffrn_measurement_method 'phi and omega scans'
_diffrn_radiation_monochromator graphite
_diffrn_radiation_source 'fine-focus sealed tube'
_diffrn_radiation_type MoK\a
_diffrn_radiation_wavelength 0.71073
_diffrn_reflns_av_R_equivalents 0.0284
_diffrn_reflns_av_sigmaI/netI 0.0525
_diffrn_reflns_limit_h_max 11
_diffrn_reflns_limit_h_min -12
_diffrn_reflns_limit_k_max 14
_diffrn_reflns_limit_k_min -14
_diffrn_reflns_limit_l_max 19
_diffrn_reflns_limit_l_min 0
_diffrn_reflns_number 13657
_diffrn_reflns_theta_full 25.03
_diffrn_reflns_theta_max 25.03
_diffrn_reflns_theta_min 1.30
_exptl_absorpt_coefficient_mu 0.078
_exptl_absorpt_correction_type none
_exptl_crystal_colour colourless
_exptl_crystal_density_diffrn 1.295
_exptl_crystal_density_meas 1.295
_exptl_crystal_density_method 'not measured'
_exptl_crystal_description prism
_exptl_crystal_F_000 760
_exptl_crystal_size_max 0.38
_exptl_crystal_size_mid 0.32
_exptl_crystal_size_min 0.18
_refine_diff_density_max 0.570
_refine_diff_density_min -0.271
_refine_ls_extinction_coef 0.0038(7)
_refine_ls_extinction_expression Fc^*^=kFc[1+0.001xFc^2^\l^3^/sin(2\q)]^-1/4^
_refine_ls_extinction_method 'SHELXL97 (Sheldrick, 2008)'
_refine_ls_goodness_of_fit_ref 1.078
_refine_ls_hydrogen_treatment noref
_refine_ls_matrix_type full
_refine_ls_number_parameters 506
_refine_ls_number_reflns 6509
_refine_ls_number_restraints 0
_refine_ls_restrained_S_all 1.078
_refine_ls_R_factor_all 0.0680
_refine_ls_R_factor_gt 0.0446
_refine_ls_shift/su_max 0.000
_refine_ls_shift/su_mean 0.000
_refine_ls_structure_factor_coef Fsqd
_refine_ls_weighting_details 'calc w=1/[\s^2^(Fo^2^)+(0.0449P)^2^+0.4753P] where P=(Fo^2^+2Fc^2^)/3'
_refine_ls_weighting_scheme calc
_refine_ls_wR_factor_gt 0.1057
_refine_ls_wR_factor_ref 0.1149
_reflns_number_gt 4745
_reflns_number_total 6509
_reflns_threshold_expression I>2sigma(I)
_cod_data_source_file vm2056.cif
_cod_data_source_block I
_cod_original_cell_volume 1853.07(19)
_cod_database_code 2228895
_cod_database_fobs_code 2228895

loop_
_symmetry_equiv_pos_as_xyz
'x, y, z'
'-x, -y, -z'

loop_
_atom_site_type_symbol
_atom_site_label
_atom_site_fract_x
_atom_site_fract_y
_atom_site_fract_z
_atom_site_U_iso_or_equiv
_atom_site_adp_type
_atom_site_calc_flag
_atom_site_refinement_flags
_atom_site_occupancy
_atom_site_disorder_assembly
_atom_site_disorder_group
O O2 0.35004(13) 0.62450(10) 0.15748(8) 0.0281(3) Uani d . 1 . .
O O52 0.93820(12) 0.65312(10) 0.16480(7) 0.0255(3) Uani d . 1 . .
N N1 0.59643(16) 0.24086(12) 0.34929(10) 0.0286(4) Uani d . 1 . .
N N2 1.08301(16) 0.23701(12) 0.35939(9) 0.0266(4) Uani d . 1 . .
C C1 0.45602(19) 0.58181(15) 0.13719(12) 0.0261(4) Uani d . 1 . .
C C3 0.23645(19) 0.77012(15) 0.09996(12) 0.0283(4) Uani d . 1 . .
H H3 0.1765 0.7605 0.1375 0.034 Uiso calc R 1 . .
C C4 0.2340(2) 0.84867(16) 0.03899(12) 0.0304(5) Uani d . 1 . .
H H4 0.1703 0.8930 0.0347 0.036 Uiso calc R 1 . .
C C5 0.3255(2) 0.86260(16) -0.01633(12) 0.0296(4) Uani d . 1 . .
H H5 0.3220 0.9166 -0.0565 0.036 Uiso calc R 1 . .
C C6 0.42097(19) 0.79831(15) -0.01288(12) 0.0283(4) Uani d . 1 . .
H H6 0.4813 0.8083 -0.0502 0.034 Uiso calc R 1 . .
C C7 0.50337(19) 0.63539(15) 0.07242(12) 0.0278(4) Uani d . 1 . .
H H7 0.5739 0.6216 0.0480 0.033 Uiso calc R 1 . .
C C8 0.42488(19) 0.71795(15) 0.04790(12) 0.0253(4) Uani d . 1 . .
C C9 0.33233(19) 0.70697(15) 0.10215(12) 0.0256(4) Uani d . 1 . .
C C11 0.49132(19) 0.49322(15) 0.19020(12) 0.0260(4) Uani d . 1 . .
C C12 0.41322(19) 0.44974(15) 0.24970(12) 0.0272(4) Uani d . 1 . .
H H12 0.3374 0.4774 0.2549 0.033 Uiso calc R 1 . .
C C13 0.44657(19) 0.36651(15) 0.30096(12) 0.0274(4) Uani d . 1 . .
H H13 0.3929 0.3386 0.3402 0.033 Uiso calc R 1 . .
C C14 0.55926(19) 0.32394(15) 0.29471(12) 0.0261(4) Uani d . 1 . .
C C15 0.6363(2) 0.36514(16) 0.23456(12) 0.0301(5) Uani d . 1 . .
H H15 0.7115 0.3367 0.2293 0.036 Uiso calc R 1 . .
C C16 0.60269(19) 0.44760(15) 0.18251(12) 0.0289(4) Uani d . 1 . .
H H16 0.6544 0.4732 0.1419 0.035 Uiso calc R 1 . .
C C21 0.58583(19) 0.25126(15) 0.43608(12) 0.0273(4) Uani d . 1 . .
C C22 0.5392(3) 0.15753(18) 0.47949(15) 0.0480(6) Uani d . 1 . .
H H22 0.5108 0.0839 0.4514 0.058 Uiso calc R 1 . .
C C23 0.5342(3) 0.1722(2) 0.56531(15) 0.0544(7) Uani d . 1 . .
H H23 0.5068 0.1079 0.5946 0.065 Uiso calc R 1 . .
C C24 0.5690(2) 0.2793(2) 0.60690(14) 0.0442(6) Uani d . 1 . .
H H24 0.5653 0.2885 0.6642 0.053 Uiso calc R 1 . .
C C25 0.6091(2) 0.37278(19) 0.56317(13) 0.0389(5) Uani d . 1 . .
H H25 0.6281 0.4464 0.5901 0.047 Uiso calc R 1 . .
C C26 0.6221(2) 0.36022(17) 0.47951(13) 0.0331(5) Uani d . 1 . .
H H26 0.6554 0.4250 0.4520 0.040 Uiso calc R 1 . .
C C41 0.61579(19) 0.13819(15) 0.31304(12) 0.0262(4) Uani d . 1 . .
C C42 0.70935(19) 0.08269(16) 0.35718(13) 0.0306(5) Uani d . 1 . .
H H42 0.7621 0.1139 0.4110 0.037 Uiso calc R 1 . .
C C43 0.7249(2) -0.01828(16) 0.32206(14) 0.0363(5) Uani d . 1 . .
H H43 0.7872 -0.0550 0.3526 0.044 Uiso calc R 1 . .
C C44 0.6488(2) -0.06517(17) 0.24196(14) 0.0372(5) Uani d . 1 . .
H H44 0.6589 -0.1335 0.2186 0.045 Uiso calc R 1 . .
C C45 0.5577(2) -0.00964(16) 0.19708(13) 0.0349(5) Uani d . 1 . .
H H45 0.5072 -0.0400 0.1426 0.042 Uiso calc R 1 . .
C C46 0.54067(19) 0.09104(16) 0.23225(12) 0.0301(5) Uani d . 1 . .
H H46 0.4782 0.1274 0.2014 0.036 Uiso calc R 1 . .
C C51 0.93063(18) 0.54819(15) 0.12263(12) 0.0255(4) Uani d . 1 . .
C C53 0.8815(2) 0.82966(17) 0.11816(13) 0.0349(5) Uani d . 1 . .
H H53 0.9070 0.8674 0.1728 0.042 Uiso calc R 1 . .
C C54 0.8331(2) 0.8813(2) 0.04690(14) 0.0436(6) Uani d . 1 . .
H H54 0.8258 0.9566 0.0534 0.052 Uiso calc R 1 . .
C C55 0.7949(2) 0.8239(2) -0.03435(14) 0.0430(6) Uani d . 1 . .
H H55 0.7629 0.8617 -0.0809 0.052 Uiso calc R 1 . .
C C56 0.8034(2) 0.71253(19) -0.04757(13) 0.0359(5) Uani d . 1 . .
H H56 0.7774 0.6749 -0.1022 0.043 Uiso calc R 1 . .
C C57 0.87840(19) 0.54727(16) 0.03832(12) 0.0275(4) Uani d . 1 . .
H H57 0.8623 0.4862 -0.0027 0.033 Uiso calc R 1 . .
C C58 0.85230(18) 0.65717(17) 0.02335(12) 0.0280(4) Uani d . 1 . .
C C59 0.88955(18) 0.71878(16) 0.10309(11) 0.0264(4) Uani d . 1 . .
C C61 0.97725(18) 0.46656(15) 0.17885(11) 0.0233(4) Uani d . 1 . .
C C62 1.05605(18) 0.50525(15) 0.26096(11) 0.0241(4) Uani d . 1 . .
H H62 1.0846 0.5839 0.2775 0.029 Uiso calc R 1 . .
C C63 1.09210(18) 0.42908(15) 0.31776(11) 0.0232(4) Uani d . 1 . .
H H63 1.1456 0.4572 0.3719 0.028 Uiso calc R 1 . .
C C64 1.05031(18) 0.31045(15) 0.29604(12) 0.0236(4) Uani d . 1 . .
C C65 0.97473(19) 0.27131(15) 0.21315(12) 0.0271(4) Uani d . 1 . .
H H65 0.9478 0.1928 0.1962 0.033 Uiso calc R 1 . .
C C66 0.93971(19) 0.34839(16) 0.15610(12) 0.0275(4) Uani d . 1 . .
H H66 0.8898 0.3207 0.1010 0.033 Uiso calc R 1 . .
C C71 1.09740(19) 0.27741(14) 0.44662(12) 0.0251(4) Uani d . 1 . .
C C72 0.99253(19) 0.31705(14) 0.47079(12) 0.0250(4) Uani d . 1 . .
H H72 0.9118 0.3149 0.4306 0.030 Uiso calc R 1 . .
C C73 1.0073(2) 0.35961(15) 0.55388(12) 0.0285(4) Uani d . 1 . .
H H73 0.9368 0.3867 0.5694 0.034 Uiso calc R 1 . .
C C74 1.1263(2) 0.36231(16) 0.61449(12) 0.0313(5) Uani d . 1 . .
H H74 1.1358 0.3907 0.6707 0.038 Uiso calc R 1 . .
C C75 1.2305(2) 0.32253(16) 0.59076(13) 0.0329(5) Uani d . 1 . .
H H75 1.3105 0.3238 0.6313 0.040 Uiso calc R 1 . .
C C76 1.2171(2) 0.28082(16) 0.50731(12) 0.0299(5) Uani d . 1 . .
H H76 1.2884 0.2550 0.4918 0.036 Uiso calc R 1 . .
C C81 1.11014(18) 0.12962(15) 0.34196(12) 0.0249(4) Uani d . 1 . .
C C82 1.0835(2) 0.04290(15) 0.39650(12) 0.0303(5) Uani d . 1 . .
H H82 1.0453 0.0553 0.4430 0.036 Uiso calc R 1 . .
C C83 1.1128(2) -0.06090(17) 0.38260(13) 0.0385(5) Uani d . 1 . .
H H83 1.0952 -0.1177 0.4200 0.046 Uiso calc R 1 . .
C C84 1.1682(2) -0.08133(17) 0.31368(14) 0.0395(5) Uani d . 1 . .
H H84 1.1879 -0.1516 0.3043 0.047 Uiso calc R 1 . .
C C85 1.1939(2) 0.00387(16) 0.25889(13) 0.0362(5) Uani d . 1 . .
H H85 1.2304 -0.0096 0.2119 0.043 Uiso calc R 1 . .
C C86 1.16633(19) 0.10884(16) 0.27271(12) 0.0291(4) Uani d . 1 . .
H H86 1.1854 0.1658 0.2356 0.035 Uiso calc R 1 . .

loop_
_atom_site_aniso_label
_atom_site_aniso_U_11
_atom_site_aniso_U_22
_atom_site_aniso_U_33
_atom_site_aniso_U_12
_atom_site_aniso_U_13
_atom_site_aniso_U_23
O2 0.0275(7) 0.0278(7) 0.0355(8) 0.0112(6) 0.0160(6) 0.0056(6)
O52 0.0273(7) 0.0302(7) 0.0224(7) 0.0120(6) 0.0070(6) 0.0038(6)
N1 0.0355(10) 0.0227(8) 0.0310(9) 0.0108(7) 0.0111(7) 0.0013(7)
N2 0.0320(9) 0.0239(8) 0.0274(9) 0.0108(7) 0.0103(7) 0.0014(7)
C1 0.0243(10) 0.0240(10) 0.0322(11) 0.0068(8) 0.0106(9) -0.0002(8)
C3 0.0264(11) 0.0255(10) 0.0351(11) 0.0060(8) 0.0134(9) -0.0018(9)
C4 0.0279(11) 0.0266(10) 0.0369(12) 0.0093(8) 0.0053(9) 0.0016(9)
C5 0.0305(11) 0.0260(10) 0.0316(11) 0.0054(8) 0.0071(9) 0.0041(8)
C6 0.0276(11) 0.0297(10) 0.0280(11) 0.0056(8) 0.0092(9) 0.0017(8)
C7 0.0257(11) 0.0268(10) 0.0335(11) 0.0079(8) 0.0116(9) 0.0005(8)
C8 0.0225(10) 0.0226(9) 0.0299(11) 0.0035(8) 0.0071(8) -0.0033(8)
C9 0.0247(10) 0.0215(9) 0.0305(11) 0.0044(8) 0.0076(8) 0.0020(8)
C11 0.0265(11) 0.0222(9) 0.0303(11) 0.0053(8) 0.0099(9) -0.0003(8)
C12 0.0242(10) 0.0297(10) 0.0309(11) 0.0094(8) 0.0107(9) -0.0008(9)
C13 0.0280(11) 0.0272(10) 0.0280(11) 0.0061(8) 0.0100(9) 0.0013(8)
C14 0.0271(11) 0.0204(9) 0.0309(11) 0.0055(8) 0.0078(9) -0.0012(8)
C15 0.0278(11) 0.0292(10) 0.0396(12) 0.0125(9) 0.0151(9) 0.0039(9)
C16 0.0279(11) 0.0284(10) 0.0346(11) 0.0073(8) 0.0163(9) 0.0035(9)
C21 0.0257(11) 0.0275(10) 0.0324(11) 0.0102(8) 0.0106(9) 0.0033(8)
C22 0.0673(17) 0.0281(11) 0.0617(16) 0.0167(11) 0.0381(13) 0.0071(11)
C23 0.0773(19) 0.0516(15) 0.0594(16) 0.0356(13) 0.0452(14) 0.0292(13)
C24 0.0416(14) 0.0654(16) 0.0360(13) 0.0308(12) 0.0109(11) 0.0076(12)
C25 0.0254(11) 0.0519(14) 0.0347(12) 0.0041(10) 0.0047(9) -0.0080(10)
C26 0.0273(11) 0.0328(11) 0.0352(12) -0.0004(9) 0.0084(9) -0.0016(9)
C41 0.0236(10) 0.0219(9) 0.0339(11) 0.0050(8) 0.0099(9) -0.0005(8)
C42 0.0239(11) 0.0284(10) 0.0371(12) 0.0059(8) 0.0029(9) -0.0025(9)
C43 0.0268(11) 0.0299(11) 0.0551(14) 0.0120(9) 0.0098(10) 0.0010(10)
C44 0.0369(12) 0.0268(10) 0.0506(14) 0.0078(9) 0.0179(11) -0.0065(10)
C45 0.0356(12) 0.0323(11) 0.0330(12) 0.0028(9) 0.0076(9) -0.0056(9)
C46 0.0260(11) 0.0283(10) 0.0343(12) 0.0060(8) 0.0046(9) -0.0001(9)
C51 0.0211(10) 0.0282(10) 0.0287(11) 0.0049(8) 0.0108(8) 0.0016(8)
C53 0.0373(12) 0.0411(12) 0.0347(12) 0.0215(10) 0.0122(10) 0.0083(10)
C54 0.0504(14) 0.0519(14) 0.0431(14) 0.0330(12) 0.0173(11) 0.0182(11)
C55 0.0401(13) 0.0634(15) 0.0363(13) 0.0285(12) 0.0118(10) 0.0217(11)
C56 0.0261(11) 0.0575(14) 0.0265(11) 0.0134(10) 0.0080(9) 0.0078(10)
C57 0.0225(10) 0.0336(11) 0.0258(11) 0.0047(8) 0.0079(8) -0.0016(8)
C58 0.0186(10) 0.0427(12) 0.0251(11) 0.0088(8) 0.0089(8) 0.0065(9)
C59 0.0217(10) 0.0372(11) 0.0255(10) 0.0136(8) 0.0089(8) 0.0096(9)
C61 0.0201(10) 0.0270(10) 0.0254(10) 0.0069(8) 0.0100(8) 0.0028(8)
C62 0.0223(10) 0.0209(9) 0.0309(11) 0.0053(8) 0.0104(8) 0.0003(8)
C63 0.0196(10) 0.0258(10) 0.0249(10) 0.0060(8) 0.0069(8) 0.0000(8)
C64 0.0189(10) 0.0257(10) 0.0300(11) 0.0079(8) 0.0116(8) 0.0037(8)
C65 0.0281(11) 0.0226(10) 0.0318(11) 0.0059(8) 0.0108(9) -0.0034(8)
C66 0.0249(11) 0.0316(11) 0.0255(10) 0.0061(8) 0.0064(8) -0.0013(9)
C71 0.0295(11) 0.0201(9) 0.0276(10) 0.0067(8) 0.0102(9) 0.0021(8)
C72 0.0262(10) 0.0223(9) 0.0281(10) 0.0067(8) 0.0085(8) 0.0040(8)
C73 0.0307(11) 0.0236(10) 0.0340(11) 0.0077(8) 0.0128(9) 0.0016(8)
C74 0.0345(12) 0.0306(11) 0.0285(11) 0.0066(9) 0.0096(9) -0.0015(9)
C75 0.0282(11) 0.0362(11) 0.0327(12) 0.0083(9) 0.0032(9) -0.0004(9)
C76 0.0274(11) 0.0322(11) 0.0338(12) 0.0116(9) 0.0106(9) 0.0020(9)
C81 0.0208(10) 0.0228(9) 0.0316(11) 0.0066(8) 0.0061(8) -0.0016(8)
C82 0.0314(11) 0.0273(10) 0.0323(11) 0.0078(8) 0.0067(9) 0.0030(9)
C83 0.0486(14) 0.0260(11) 0.0401(13) 0.0138(10) 0.0023(11) 0.0044(9)
C84 0.0436(13) 0.0273(11) 0.0486(14) 0.0173(10) 0.0037(11) -0.0044(10)
C85 0.0355(12) 0.0333(11) 0.0417(13) 0.0118(9) 0.0108(10) -0.0077(10)
C86 0.0270(11) 0.0254(10) 0.0364(11) 0.0066(8) 0.0112(9) 0.0007(9)

loop_
_atom_type_symbol
_atom_type_description
_atom_type_scat_dispersion_real
_atom_type_scat_dispersion_imag
_atom_type_scat_source
O O 0.0106 0.0060 'International Tables Vol C Tables 4.2.6.8 and 6.1.1.4'
N N 0.0061 0.0033 'International Tables Vol C Tables 4.2.6.8 and 6.1.1.4'
C C 0.0033 0.0016 'International Tables Vol C Tables 4.2.6.8 and 6.1.1.4'
H H 0.0000 0.0000 'International Tables Vol C Tables 4.2.6.8 and 6.1.1.4'

loop_
_geom_angle_atom_site_label_1
_geom_angle_atom_site_label_2
_geom_angle_atom_site_label_3
_geom_angle_site_symmetry_1
_geom_angle_site_symmetry_3
_geom_angle
_geom_angle_publ_flag
C9 O2 C1 . . 106.04(13) ?
C59 O52 C51 . . 106.23(14) ?
C14 N1 C21 . . 118.57(14) ?
C14 N1 C41 . . 119.36(15) ?
C21 N1 C41 . . 120.84(15) ?
C64 N2 C81 . . 123.81(15) ?
C64 N2 C71 . . 117.42(14) ?
C81 N2 C71 . . 118.66(14) ?
C7 C1 O2 . . 110.70(15) ?
C7 C1 C11 . . 135.00(17) ?
O2 C1 C11 . . 114.29(15) ?
C9 C3 C4 . . 116.33(17) ?
C9 C3 H3 . . 121.8 ?
C4 C3 H3 . . 121.8 ?
C3 C4 C5 . . 121.04(17) ?
C3 C4 H4 . . 119.5 ?
C5 C4 H4 . . 119.5 ?
C6 C5 C4 . . 121.60(18) ?
C6 C5 H5 . . 119.2 ?
C4 C5 H5 . . 119.2 ?
C5 C6 C8 . . 118.39(17) ?
C5 C6 H6 . . 120.8 ?
C8 C6 H6 . . 120.8 ?
C1 C7 C8 . . 107.47(16) ?
C1 C7 H7 . . 126.3 ?
C8 C7 H7 . . 126.3 ?
C9 C8 C6 . . 118.27(16) ?
C9 C8 C7 . . 105.18(16) ?
C6 C8 C7 . . 136.55(17) ?
O2 C9 C3 . . 125.02(16) ?
O2 C9 C8 . . 110.61(15) ?
C3 C9 C8 . . 124.36(17) ?
C12 C11 C16 . . 117.99(17) ?
C12 C11 C1 . . 120.54(16) ?
C16 C11 C1 . . 121.46(17) ?
C13 C12 C11 . . 121.06(17) ?
C13 C12 H12 . . 119.5 ?
C11 C12 H12 . . 119.5 ?
C12 C13 C14 . . 120.69(17) ?
C12 C13 H13 . . 119.7 ?
C14 C13 H13 . . 119.7 ?
C13 C14 C15 . . 118.72(17) ?
C13 C14 N1 . . 120.79(17) ?
C15 C14 N1 . . 120.48(16) ?
C16 C15 C14 . . 120.88(17) ?
C16 C15 H15 . . 119.6 ?
C14 C15 H15 . . 119.6 ?
C15 C16 C11 . . 120.61(17) ?
C15 C16 H16 . . 119.7 ?
C11 C16 H16 . . 119.7 ?
C22 C21 C26 . . 117.98(18) ?
C22 C21 N1 . . 122.68(17) ?
C26 C21 N1 . . 119.34(17) ?
C21 C22 C23 . . 120.4(2) ?
C21 C22 H22 . . 119.8 ?
C23 C22 H22 . . 119.8 ?
C24 C23 C22 . . 121.0(2) ?
C24 C23 H23 . . 119.5 ?
C22 C23 H23 . . 119.5 ?
C23 C24 C25 . . 118.8(2) ?
C23 C24 H24 . . 120.6 ?
C25 C24 H24 . . 120.6 ?
C24 C25 C26 . . 121.2(2) ?
C24 C25 H25 . . 119.4 ?
C26 C25 H25 . . 119.4 ?
C25 C26 C21 . . 120.42(19) ?
C25 C26 H26 . . 119.8 ?
C21 C26 H26 . . 119.8 ?
C46 C41 C42 . . 118.41(17) ?
C46 C41 N1 . . 120.36(16) ?
C42 C41 N1 . . 121.24(17) ?
C43 C42 C41 . . 120.65(18) ?
C43 C42 H42 . . 119.7 ?
C41 C42 H42 . . 119.7 ?
C44 C43 C42 . . 120.54(19) ?
C44 C43 H43 . . 119.7 ?
C42 C43 H43 . . 119.7 ?
C45 C44 C43 . . 119.21(18) ?
C45 C44 H44 . . 120.4 ?
C43 C44 H44 . . 120.4 ?
C44 C45 C46 . . 120.54(19) ?
C44 C45 H45 . . 119.7 ?
C46 C45 H45 . . 119.7 ?
C45 C46 C41 . . 120.63(18) ?
C45 C46 H46 . . 119.7 ?
C41 C46 H46 . . 119.7 ?
C57 C51 O52 . . 110.47(16) ?
C57 C51 C61 . . 135.70(17) ?
O52 C51 C61 . . 113.81(15) ?
C59 C53 C54 . . 115.53(19) ?
C59 C53 H53 . . 122.2 ?
C54 C53 H53 . . 122.2 ?
C53 C54 C55 . . 121.7(2) ?
C53 C54 H54 . . 119.1 ?
C55 C54 H54 . . 119.1 ?
C56 C55 C54 . . 121.55(19) ?
C56 C55 H55 . . 119.2 ?
C54 C55 H55 . . 119.2 ?
C55 C56 C58 . . 118.39(19) ?
C55 C56 H56 . . 120.8 ?
C58 C56 H56 . . 120.8 ?
C51 C57 C58 . . 107.57(16) ?
C51 C57 H57 . . 126.2 ?
C58 C57 H57 . . 126.2 ?
C59 C58 C56 . . 117.65(18) ?
C59 C58 C57 . . 105.66(16) ?
C56 C58 C57 . . 136.68(18) ?
C53 C59 O52 . . 124.76(17) ?
C53 C59 C58 . . 125.18(17) ?
O52 C59 C58 . . 110.05(15) ?
C66 C61 C62 . . 117.52(16) ?
C66 C61 C51 . . 122.61(17) ?
C62 C61 C51 . . 119.76(16) ?
C63 C62 C61 . . 121.01(16) ?
C63 C62 H62 . . 119.5 ?
C61 C62 H62 . . 119.5 ?
C62 C63 C64 . . 121.49(17) ?
C62 C63 H63 . . 119.3 ?
C64 C63 H63 . . 119.3 ?
C63 C64 C65 . . 117.80(16) ?
C63 C64 N2 . . 118.39(16) ?
C65 C64 N2 . . 123.79(16) ?
C66 C65 C64 . . 120.41(17) ?
C66 C65 H65 . . 119.8 ?
C64 C65 H65 . . 119.8 ?
C65 C66 C61 . . 121.71(17) ?
C65 C66 H66 . . 119.1 ?
C61 C66 H66 . . 119.1 ?
C76 C71 C72 . . 119.18(17) ?
C76 C71 N2 . . 120.89(16) ?
C72 C71 N2 . . 119.90(16) ?
C73 C72 C71 . . 120.38(17) ?
C73 C72 H72 . . 119.8 ?
C71 C72 H72 . . 119.8 ?
C72 C73 C74 . . 120.42(18) ?
C72 C73 H73 . . 119.8 ?
C74 C73 H73 . . 119.8 ?
C75 C74 C73 . . 119.36(18) ?
C75 C74 H74 . . 120.3 ?
C73 C74 H74 . . 120.3 ?
C74 C75 C76 . . 120.56(18) ?
C74 C75 H75 . . 119.7 ?
C76 C75 H75 . . 119.7 ?
C75 C76 C71 . . 120.09(17) ?
C75 C76 H76 . . 120.0 ?
C71 C76 H76 . . 120.0 ?
C86 C81 C82 . . 118.53(16) ?
C86 C81 N2 . . 121.87(16) ?
C82 C81 N2 . . 119.58(16) ?
C83 C82 C81 . . 120.81(19) ?
C83 C82 H82 . . 119.6 ?
C81 C82 H82 . . 119.6 ?
C82 C83 C84 . . 120.50(19) ?
C82 C83 H83 . . 119.8 ?
C84 C83 H83 . . 119.8 ?
C85 C84 C83 . . 119.06(18) ?
C85 C84 H84 . . 120.5 ?
C83 C84 H84 . . 120.5 ?
C84 C85 C86 . . 120.97(19) ?
C84 C85 H85 . . 119.5 ?
C86 C85 H85 . . 119.5 ?
C85 C86 C81 . . 120.13(18) ?
C85 C86 H86 . . 119.9 ?
C81 C86 H86 . . 119.9 ?

loop_
_geom_bond_atom_site_label_1
_geom_bond_atom_site_label_2
_geom_bond_site_symmetry_2
_geom_bond_distance
_geom_bond_publ_flag
O2 C9 . 1.371(2) ?
O2 C1 . 1.393(2) ?
O52 C59 . 1.375(2) ?
O52 C51 . 1.390(2) ?
N1 C14 . 1.419(2) ?
N1 C21 . 1.420(2) ?
N1 C41 . 1.422(2) ?
N2 C64 . 1.409(2) ?
N2 C81 . 1.417(2) ?
N2 C71 . 1.432(2) ?
C1 C7 . 1.346(3) ?
C1 C11 . 1.452(3) ?
C3 C9 . 1.373(2) ?
C3 C4 . 1.380(3) ?
C3 H3 . 0.9300 ?
C4 C5 . 1.394(3) ?
C4 H4 . 0.9300 ?
C5 C6 . 1.379(3) ?
C5 H5 . 0.9300 ?
C6 C8 . 1.394(3) ?
C6 H6 . 0.9300 ?
C7 C8 . 1.439(2) ?
C7 H7 . 0.9300 ?
C8 C9 . 1.391(3) ?
C11 C12 . 1.394(3) ?
C11 C16 . 1.401(2) ?
C12 C13 . 1.377(3) ?
C12 H12 . 0.9300 ?
C13 C14 . 1.387(2) ?
C13 H13 . 0.9300 ?
C14 C15 . 1.389(3) ?
C15 C16 . 1.378(3) ?
C15 H15 . 0.9300 ?
C16 H16 . 0.9300 ?
C21 C22 . 1.376(3) ?
C21 C26 . 1.391(3) ?
C22 C23 . 1.393(3) ?
C22 H22 . 0.9300 ?
C23 C24 . 1.361(3) ?
C23 H23 . 0.9300 ?
C24 C25 . 1.362(3) ?
C24 H24 . 0.9300 ?
C25 C26 . 1.380(3) ?
C25 H25 . 0.9300 ?
C26 H26 . 0.9300 ?
C41 C46 . 1.386(3) ?
C41 C42 . 1.388(3) ?
C42 C43 . 1.380(3) ?
C42 H42 . 0.9300 ?
C43 C44 . 1.380(3) ?
C43 H43 . 0.9300 ?
C44 C45 . 1.375(3) ?
C44 H44 . 0.9300 ?
C45 C46 . 1.384(3) ?
C45 H45 . 0.9300 ?
C46 H46 . 0.9300 ?
C51 C57 . 1.347(3) ?
C51 C61 . 1.453(2) ?
C53 C59 . 1.373(3) ?
C53 C54 . 1.379(3) ?
C53 H53 . 0.9300 ?
C54 C55 . 1.389(3) ?
C54 H54 . 0.9300 ?
C55 C56 . 1.376(3) ?
C55 H55 . 0.9300 ?
C56 C58 . 1.402(3) ?
C56 H56 . 0.9300 ?
C57 C58 . 1.429(3) ?
C57 H57 . 0.9300 ?
C58 C59 . 1.390(3) ?
C61 C66 . 1.392(2) ?
C61 C62 . 1.394(2) ?
C62 C63 . 1.373(2) ?
C62 H62 . 0.9300 ?
C63 C64 . 1.394(2) ?
C63 H63 . 0.9300 ?
C64 C65 . 1.395(3) ?
C65 C66 . 1.380(3) ?
C65 H65 . 0.9300 ?
C66 H66 . 0.9300 ?
C71 C76 . 1.389(3) ?
C71 C72 . 1.387(2) ?
C72 C73 . 1.377(2) ?
C72 H72 . 0.9300 ?
C73 C74 . 1.384(3) ?
C73 H73 . 0.9300 ?
C74 C75 . 1.379(3) ?
C74 H74 . 0.9300 ?
C75 C76 . 1.382(3) ?
C75 H75 . 0.9300 ?
C76 H76 . 0.9300 ?
C81 C86 . 1.389(3) ?
C81 C82 . 1.391(3) ?
C82 C83 . 1.375(3) ?
C82 H82 . 0.9300 ?
C83 C84 . 1.378(3) ?
C83 H83 . 0.9300 ?
C84 C85 . 1.379(3) ?
C84 H84 . 0.9300 ?
C85 C86 . 1.380(3) ?
C85 H85 . 0.9300 ?
C86 H86 . 0.9300 ?

loop_
_geom_hbond_atom_site_label_D
_geom_hbond_atom_site_label_H
_geom_hbond_atom_site_label_A
_geom_hbond_site_symmetry_A
_geom_hbond_distance_DH
_geom_hbond_distance_HA
_geom_hbond_distance_DA
_geom_hbond_angle_DHA
C15 H15 Cg . 0.93 2.97 3.787(2) 147
